data_7032550
loop_
_publ_author_name
'Prashanth, Billa'
'Singh, Sanjay'

_publ_section_title
;
 A new bulky iminophosphonamide as an N,N'-chelating ligand: synthesis and
 structural characterization of heteroleptic group 13 element complexes.
;
_journal_issue 44
_journal_name_full 'Dalton transactions (Cambridge, England : 2003)'
_journal_page_first 16880
_journal_page_last 16888
_journal_paper_doi 10.1039/c4dt02637c
_journal_volume 43
_journal_year 2014
_chemical_formula_moiety 'C36 H52 Li N2 O2 P'
_chemical_formula_sum 'C36 H52 Li N2 O2 P'
_chemical_formula_weight 582.71
_chemical_name_systematic
;
 ?
;
_space_group_IT_number 14
_symmetry_cell_setting monoclinic
_symmetry_Int_Tables_number 14
_symmetry_space_group_name_Hall '-P 2ybc'
_symmetry_space_group_name_H-M 'P 1 21/c 1'
_atom_sites_solution_hydrogens geom
_atom_sites_solution_primary direct
_atom_sites_solution_secondary difmap
_audit_creation_date 2014-07-03T10:20:13-00:00
_audit_creation_method 'WinGX routine CIF_UPDATE'
_cell_angle_alpha 90
_cell_angle_beta 111.853(2)
_cell_angle_gamma 90
_cell_formula_units_Z 4
_cell_length_a 17.958(3)
_cell_length_b 10.1720(15)
_cell_length_c 20.232(3)
_cell_measurement_reflns_used 9753
_cell_measurement_temperature 100
_cell_measurement_theta_max 28.648
_cell_measurement_theta_min 2.169
_cell_volume 3430.2(9)
_computing_molecular_graphics
;
O. V. Dolomanov, L. J. Bourhis, R. J. Gildea, J. A. K. Howard and H. Puschmann,
OLEX2: a complete structure solution, refinement and analysis program.
        J. Appl. Cryst. (2009). 42, 339-341.
;
_computing_publication_material
;
O. V. Dolomanov, L. J. Bourhis, R. J. Gildea, J. A. K. Howard and H. Puschmann,
OLEX2: a complete structure solution, refinement and analysis program.
        J. Appl. Cryst. (2009). 42, 339-341.
;
_computing_structure_refinement
;
        SHELXL, G.M. Sheldrick, Acta Cryst.
        2008). A64, 112-122
;
_computing_structure_solution
;
        XS, G.M. Sheldrick, Acta Cryst.
        (2008). A64, 112-122
;
_diffrn_ambient_temperature 100
_diffrn_detector_area_resol_mean 8
_diffrn_measured_fraction_theta_full 1
_diffrn_measured_fraction_theta_max 1
_diffrn_measurement_device_type 'Bruker SMART APEX CCD area detector'
_diffrn_measurement_method '\w and \f scans'
_diffrn_radiation_monochromator graphite
_diffrn_radiation_type MoK\a
_diffrn_radiation_wavelength 0.71073
_diffrn_reflns_av_R_equivalents 0.0913
_diffrn_reflns_limit_h_max 21
_diffrn_reflns_limit_h_min -21
_diffrn_reflns_limit_k_max 12
_diffrn_reflns_limit_k_min -12
_diffrn_reflns_limit_l_max 24
_diffrn_reflns_limit_l_min -24
_diffrn_reflns_number 67933
_diffrn_reflns_theta_full 25.35
_diffrn_reflns_theta_max 25.35
_diffrn_reflns_theta_min 2.06
_diffrn_source 'sealed tube'
_exptl_absorpt_coefficient_mu 0.112
_exptl_absorpt_correction_T_max 0.7459
_exptl_absorpt_correction_T_min 0.6745
_exptl_absorpt_correction_type multi-scan
_exptl_absorpt_process_details
;
        ? was used for absorption correction.
        R(int) was 0.0917 before and 0.0614 after correction.
        The Ratio of minimum to maximum transmission is 0.9043.
        The \l/2 correction factor is 0.00150.
;
_exptl_crystal_colour 'clear light colourless'
_exptl_crystal_density_diffrn 1.128
_exptl_crystal_density_method 'not measured'
_exptl_crystal_description block
_exptl_crystal_F_000 1264
_exptl_crystal_size_max 0.2
_exptl_crystal_size_mid 0.2
_exptl_crystal_size_min 0.2
_refine_diff_density_max 0.603
_refine_diff_density_min -0.507
_refine_diff_density_rms 0.049
_refine_ls_extinction_method none
_refine_ls_goodness_of_fit_ref 1.033
_refine_ls_hydrogen_treatment mixed
_refine_ls_matrix_type full
_refine_ls_number_parameters 386
_refine_ls_number_reflns 6286
_refine_ls_number_restraints 0
_refine_ls_restrained_S_all 1.033
_refine_ls_R_factor_all 0.0748
_refine_ls_R_factor_gt 0.0499
_refine_ls_shift/su_max 0
_refine_ls_shift/su_mean 0
_refine_ls_structure_factor_coef Fsqd
_refine_ls_weighting_details 'calc w=1/[\s^2^(Fo^2^)+(0.0362P)^2^+3.6071P] where P=(Fo^2^+2Fc^2^)/3'
_refine_ls_weighting_scheme calc
_refine_ls_wR_factor_gt 0.1073
_refine_ls_wR_factor_ref 0.119
_reflns_number_gt 4694
_reflns_number_total 6286
_reflns_threshold_expression >2sigma(I)
_cod_data_source_file c4dt02637c2.cif
_cod_data_source_block Compound_1_100k_0m
_cod_depositor_comments 'Adding full bibliography for 7032550--7032556.cif.'
_cod_original_cell_volume 3430.1(9)
_cod_database_code 7032550

loop_
_symmetry_equiv_pos_as_xyz
'x, y, z'
'-x, y+1/2, -z+1/2'
'-x, -y, -z'
'x, -y-1/2, z-1/2'

loop_
_atom_site_label
_atom_site_type_symbol
_atom_site_fract_x
_atom_site_fract_y
_atom_site_fract_z
_atom_site_U_iso_or_equiv
_atom_site_adp_type
_atom_site_occupancy
_atom_site_symmetry_multiplicity
_atom_site_calc_flag
_atom_site_refinement_flags
Li1 Li 0.2253(2) 0.9750(4) 0.2515(2) 0.0252(8) Uani 1 1 d .
C1 C 0.40370(14) 0.9663(2) 0.25186(12) 0.0248(5) Uani 1 1 d .
C2 C 0.47250(15) 0.8721(3) 0.25890(16) 0.0404(7) Uani 1 1 d .
H2A H 0.489 0.8265 0.3048 0.061 Uiso 1 1 calc R
H2B H 0.518 0.9218 0.2562 0.061 Uiso 1 1 calc R
H2C H 0.4546 0.8075 0.2202 0.061 Uiso 1 1 calc R
C3 C 0.38416(16) 1.0439(2) 0.18260(13) 0.0338(6) Uani 1 1 d .
H3A H 0.3684 0.9829 0.1422 0.051 Uiso 1 1 calc R
H3B H 0.4316 1.0936 0.1843 0.051 Uiso 1 1 calc R
H3C H 0.3399 1.1049 0.1769 0.051 Uiso 1 1 calc R
C4 C 0.43287(16) 1.0647(3) 0.31382(14) 0.0358(6) Uani 1 1 d .
H4A H 0.3904 1.1289 0.3088 0.054 Uiso 1 1 calc R
H4B H 0.4807 1.1103 0.3133 0.054 Uiso 1 1 calc R
H4C H 0.4461 1.0175 0.359 0.054 Uiso 1 1 calc R
C5 C 0.39046(13) 0.7380(2) 0.36873(11) 0.0215(5) Uani 1 1 d .
C6 C 0.39443(14) 0.8275(2) 0.42266(12) 0.0264(5) Uani 1 1 d .
H6 H 0.3555 0.8955 0.4129 0.032 Uiso 1 1 calc R
C7 C 0.45403(15) 0.8189(3) 0.48999(13) 0.0352(6) Uani 1 1 d .
H7 H 0.4554 0.8799 0.526 0.042 Uiso 1 1 calc R
C8 C 0.51154(15) 0.7209(3) 0.50467(14) 0.0399(7) Uani 1 1 d .
H8 H 0.5525 0.7149 0.5507 0.048 Uiso 1 1 calc R
C9 C 0.50920(15) 0.6320(3) 0.45230(14) 0.0367(6) Uani 1 1 d .
H9 H 0.5489 0.5653 0.4624 0.044 Uiso 1 1 calc R
C10 C 0.44905(13) 0.6396(2) 0.38491(12) 0.0270(5) Uani 1 1 d .
H10 H 0.4477 0.5773 0.3495 0.032 Uiso 1 1 calc R
C11 C 0.31685(12) 0.6226(2) 0.22866(11) 0.0199(5) Uani 1 1 d .
C12 C 0.32505(13) 0.6379(2) 0.16312(12) 0.0234(5) Uani 1 1 d .
H12 H 0.332 0.7234 0.1475 0.028 Uiso 1 1 calc R
C13 C 0.32320(14) 0.5299(2) 0.12029(12) 0.0283(5) Uani 1 1 d .
H13 H 0.3303 0.5419 0.0764 0.034 Uiso 1 1 calc R
C14 C 0.31098(14) 0.4048(2) 0.14159(13) 0.0295(6) Uani 1 1 d .
H14 H 0.3097 0.331 0.1124 0.035 Uiso 1 1 calc R
C15 C 0.30066(14) 0.3879(2) 0.20569(13) 0.0273(5) Uani 1 1 d .
H15 H 0.2913 0.3025 0.22 0.033 Uiso 1 1 calc R
C16 C 0.30390(13) 0.4950(2) 0.24899(12) 0.0227(5) Uani 1 1 d .
H16 H 0.2973 0.4821 0.293 0.027 Uiso 1 1 calc R
C17 C 0.17389(12) 0.6737(2) 0.28144(11) 0.0184(5) Uani 1 1 d .
C18 C 0.12034(12) 0.6233(2) 0.21490(11) 0.0211(5) Uani 1 1 d .
C19 C 0.07025(13) 0.5183(2) 0.21388(12) 0.0261(5) Uani 1 1 d .
H19 H 0.0356 0.4843 0.1693 0.031 Uiso 1 1 calc R
C20 C 0.06936(14) 0.4617(2) 0.27591(13) 0.0291(6) Uani 1 1 d .
H20 H 0.0356 0.3888 0.2741 0.035 Uiso 1 1 calc R
C21 C 0.11864(14) 0.5137(2) 0.34049(13) 0.0263(5) Uani 1 1 d .
H21 H 0.1172 0.4772 0.3832 0.032 Uiso 1 1 calc R
C22 C 0.17064(13) 0.6187(2) 0.34473(11) 0.0213(5) Uani 1 1 d .
C23 C 0.11307(13) 0.6875(2) 0.14496(12) 0.0254(5) Uani 1 1 d .
H23 H 0.1638 0.7371 0.153 0.03 Uiso 1 1 calc R
C24 C 0.10119(16) 0.5890(3) 0.08464(13) 0.0376(7) Uani 1 1 d .
H24A H 0.1439 0.5229 0.1002 0.056 Uiso 1 1 calc R
H24B H 0.103 0.6355 0.0428 0.056 Uiso 1 1 calc R
H24C H 0.049 0.5457 0.0723 0.056 Uiso 1 1 calc R
C25 C 0.04382(16) 0.7866(3) 0.12356(14) 0.0414(7) Uani 1 1 d .
H25A H -0.0062 0.741 0.1182 0.062 Uiso 1 1 calc R
H25B H 0.0385 0.828 0.0783 0.062 Uiso 1 1 calc R
H25C H 0.0549 0.8542 0.1605 0.062 Uiso 1 1 calc R
C26 C 0.22202(14) 0.6724(2) 0.41756(12) 0.0239(5) Uani 1 1 d .
H26 H 0.2509 0.7515 0.41 0.029 Uiso 1 1 calc R
C27 C 0.28531(15) 0.5732(3) 0.46150(13) 0.0339(6) Uani 1 1 d .
H27A H 0.2586 0.496 0.4716 0.051 Uiso 1 1 calc R
H27B H 0.3196 0.614 0.5064 0.051 Uiso 1 1 calc R
H27C H 0.3182 0.546 0.4346 0.051 Uiso 1 1 calc R
C28 C 0.17033(15) 0.7163(3) 0.45944(13) 0.0331(6) Uani 1 1 d .
H28A H 0.1305 0.7806 0.4313 0.05 Uiso 1 1 calc R
H28B H 0.2047 0.7565 0.5045 0.05 Uiso 1 1 calc R
H28C H 0.1428 0.6399 0.4692 0.05 Uiso 1 1 calc R
C29 C 0.16322(17) 1.0480(3) 0.09727(13) 0.0415(7) Uani 1 1 d .
H29A H 0.1365 0.9641 0.0769 0.05 Uiso 1 1 calc R
H29B H 0.2195 1.0448 0.1003 0.05 Uiso 1 1 calc R
C30 C 0.1209(2) 1.1590(4) 0.05371(17) 0.0674(10) Uani 1 1 d .
H30A H 0.0938 1.1319 0.0034 0.081 Uiso 1 1 calc R
H30B H 0.1587 1.2312 0.056 0.081 Uiso 1 1 calc R
C31 C 0.0618(2) 1.2015(4) 0.08346(16) 0.0622(10) Uani 1 1 d .
H31A H 0.0107 1.1533 0.0611 0.075 Uiso 1 1 calc R
H31B H 0.0513 1.2969 0.0762 0.075 Uiso 1 1 calc R
C32 C 0.09988(16) 1.1694(3) 0.16095(14) 0.0357(6) Uani 1 1 d .
H32A H 0.1249 1.2487 0.1887 0.043 Uiso 1 1 calc R
H32B H 0.0595 1.1348 0.1789 0.043 Uiso 1 1 calc R
C33 C 0.25171(17) 1.1991(3) 0.36641(14) 0.0378(6) Uani 1 1 d .
H33A H 0.2275 1.2825 0.343 0.045 Uiso 1 1 calc R
H33B H 0.309 1.1981 0.3725 0.045 Uiso 1 1 calc R
C34 C 0.2434(3) 1.1862(3) 0.43689(17) 0.0728(12) Uani 1 1 d .
H34A H 0.221 1.268 0.4485 0.087 Uiso 1 1 calc R
H34B H 0.2964 1.1694 0.4749 0.087 Uiso 1 1 calc R
C35 C 0.18808(19) 1.0732(3) 0.43092(15) 0.0486(8) Uani 1 1 d .
H35A H 0.1461 1.0972 0.4495 0.058 Uiso 1 1 calc R
H35B H 0.218 0.996 0.4575 0.058 Uiso 1 1 calc R
C36 C 0.15196(15) 1.0451(3) 0.35258(13) 0.0332(6) Uani 1 1 d .
H36A H 0.1414 0.9499 0.3439 0.04 Uiso 1 1 calc R
H36B H 0.1009 1.0936 0.3301 0.04 Uiso 1 1 calc R
N1 N 0.32830(11) 0.90327(17) 0.24865(10) 0.0203(4) Uani 1 1 d .
N2 N 0.22519(10) 0.78012(17) 0.28327(9) 0.0186(4) Uani 1 1 d .
O1 O 0.16010(11) 1.07065(18) 0.16663(8) 0.0386(5) Uani 1 1 d .
O2 O 0.21057(10) 1.08896(16) 0.32448(8) 0.0290(4) Uani 1 1 d .
P1 P 0.31324(3) 0.76809(5) 0.28058(3) 0.01766(14) Uani 1 1 d .

loop_
_atom_site_aniso_label
_atom_site_aniso_U_11
_atom_site_aniso_U_22
_atom_site_aniso_U_33
_atom_site_aniso_U_23
_atom_site_aniso_U_13
_atom_site_aniso_U_12
Li1 0.028(2) 0.025(2) 0.024(2) 0.0019(16) 0.0118(17) 0.0049(17)
C1 0.0249(12) 0.0229(12) 0.0312(13) -0.0017(10) 0.0156(10) -0.0040(10)
C2 0.0261(14) 0.0330(15) 0.069(2) 0.0016(14) 0.0254(14) -0.0012(11)
C3 0.0424(15) 0.0317(14) 0.0363(15) 0.0007(11) 0.0249(12) -0.0066(12)
C4 0.0385(15) 0.0381(15) 0.0343(15) -0.0055(12) 0.0176(12) -0.0142(12)
C5 0.0198(11) 0.0240(12) 0.0216(12) 0.0007(10) 0.0086(9) -0.0028(9)
C6 0.0243(12) 0.0297(13) 0.0260(13) -0.0018(10) 0.0102(10) -0.0041(10)
C7 0.0324(14) 0.0451(16) 0.0253(14) -0.0067(12) 0.0073(11) -0.0111(12)
C8 0.0264(14) 0.0591(18) 0.0239(13) 0.0036(13) -0.0024(11) -0.0054(13)
C9 0.0239(13) 0.0470(16) 0.0345(15) 0.0111(13) 0.0053(11) 0.0083(12)
C10 0.0224(12) 0.0314(13) 0.0249(13) 0.0035(10) 0.0063(10) 0.0021(10)
C11 0.0146(11) 0.0236(12) 0.0216(12) 0.0009(9) 0.0067(9) 0.0030(9)
C12 0.0197(12) 0.0261(12) 0.0241(12) 0.0017(10) 0.0079(10) 0.0013(10)
C13 0.0258(13) 0.0384(14) 0.0214(12) -0.0042(11) 0.0096(10) 0.0026(11)
C14 0.0268(13) 0.0288(13) 0.0312(14) -0.0103(11) 0.0090(11) 0.0016(11)
C15 0.0254(13) 0.0222(12) 0.0339(14) -0.0019(10) 0.0107(11) 0.0006(10)
C16 0.0201(12) 0.0258(12) 0.0235(12) 0.0012(10) 0.0097(9) 0.0017(9)
C17 0.0148(11) 0.0202(11) 0.0219(12) 0.0013(9) 0.0088(9) 0.0041(9)
C18 0.0156(11) 0.0280(12) 0.0209(12) 0.0004(9) 0.0083(9) 0.0037(9)
C19 0.0219(12) 0.0325(13) 0.0231(12) -0.0055(10) 0.0074(10) -0.0024(10)
C20 0.0281(13) 0.0293(13) 0.0334(14) -0.0006(11) 0.0154(11) -0.0057(11)
C21 0.0280(13) 0.0281(13) 0.0267(13) 0.0054(10) 0.0146(10) 0.0009(10)
C22 0.0213(12) 0.0246(12) 0.0197(12) 0.0010(9) 0.0096(9) 0.0031(9)
C23 0.0194(12) 0.0378(14) 0.0190(12) 0.0020(10) 0.0072(9) -0.0012(10)
C24 0.0352(15) 0.0564(18) 0.0243(14) -0.0056(12) 0.0147(11) -0.0095(13)
C25 0.0345(15) 0.0528(18) 0.0355(15) 0.0162(13) 0.0114(12) 0.0118(13)
C26 0.0269(12) 0.0273(12) 0.0195(12) 0.0024(10) 0.0107(10) -0.0005(10)
C27 0.0344(14) 0.0386(15) 0.0256(13) 0.0068(11) 0.0074(11) 0.0014(12)
C28 0.0423(15) 0.0366(14) 0.0268(14) -0.0011(11) 0.0202(12) -0.0040(12)
C29 0.0469(17) 0.0586(19) 0.0194(13) 0.0014(12) 0.0128(12) 0.0149(14)
C30 0.070(2) 0.097(3) 0.0386(19) 0.0227(18) 0.0234(17) 0.026(2)
C31 0.064(2) 0.073(2) 0.0404(18) 0.0102(16) 0.0087(16) 0.0361(19)
C32 0.0357(15) 0.0340(14) 0.0350(15) 0.0035(12) 0.0104(12) 0.0163(12)
C33 0.0490(17) 0.0313(15) 0.0363(15) -0.0099(12) 0.0195(13) -0.0054(12)
C34 0.143(4) 0.0470(19) 0.0348(18) -0.0142(15) 0.041(2) -0.036(2)
C35 0.0573(19) 0.062(2) 0.0323(16) -0.0033(14) 0.0229(14) -0.0034(16)
C36 0.0341(14) 0.0408(15) 0.0325(14) -0.0042(12) 0.0215(12) -0.0002(12)
N1 0.0206(10) 0.0192(10) 0.0247(10) 0.0024(8) 0.0125(8) 0.0013(8)
N2 0.0184(9) 0.0192(9) 0.0208(10) 0.0022(8) 0.0101(8) 0.0011(8)
O1 0.0514(12) 0.0430(11) 0.0214(9) 0.0063(8) 0.0135(8) 0.0283(9)
O2 0.0338(9) 0.0315(9) 0.0277(9) -0.0063(7) 0.0183(8) -0.0025(7)
P1 0.0171(3) 0.0183(3) 0.0188(3) 0.0011(2) 0.0080(2) 0.0016(2)

loop_
_atom_type_symbol
_atom_type_description
_atom_type_scat_dispersion_real
_atom_type_scat_dispersion_imag
_atom_type_scat_source
C C 0.0033 0.0016 'International Tables Vol C Tables 4.2.6.8 and 6.1.1.4'
H H 0 0 'International Tables Vol C Tables 4.2.6.8 and 6.1.1.4'
Li Li -0.0003 0.0001 'International Tables Vol C Tables 4.2.6.8 and 6.1.1.4'
N N 0.0061 0.0033 'International Tables Vol C Tables 4.2.6.8 and 6.1.1.4'
O O 0.0106 0.006 'International Tables Vol C Tables 4.2.6.8 and 6.1.1.4'
P P 0.1023 0.0942 'International Tables Vol C Tables 4.2.6.8 and 6.1.1.4'

loop_
_geom_angle_atom_site_label_1
_geom_angle_atom_site_label_2
_geom_angle_atom_site_label_3
_geom_angle
N1 Li1 N2 76.69(15)
N1 Li1 P1 38.16(8)
N2 Li1 P1 38.73(8)
O1 Li1 N1 114.5(2)
O1 Li1 N2 132.8(2)
O1 Li1 O2 99.40(18)
O1 Li1 P1 136.96(19)
O2 Li1 N1 128.1(2)
O2 Li1 N2 108.23(18)
O2 Li1 P1 123.63(18)
C2 C1 C3 108.1(2)
C2 C1 C4 108.3(2)
C3 C1 C4 107.7(2)
N1 C1 C2 115.32(19)
N1 C1 C3 106.82(19)
N1 C1 C4 110.32(18)
C6 C5 P1 116.71(17)
C10 C5 C6 117.8(2)
C10 C5 P1 125.30(17)
C7 C6 C5 121.3(2)
C8 C7 C6 119.8(2)
C9 C8 C7 119.9(2)
C8 C9 C10 120.4(2)
C9 C10 C5 120.7(2)
C12 C11 C16 117.9(2)
C12 C11 P1 119.59(17)
C16 C11 P1 122.22(17)
C13 C12 C11 121.1(2)
C14 C13 C12 120.0(2)
C13 C14 C15 119.8(2)
C16 C15 C14 120.3(2)
C15 C16 C11 120.9(2)
C22 C17 C18 118.1(2)
N2 C17 C18 120.25(19)
N2 C17 C22 121.59(19)
C17 C18 C23 121.2(2)
C19 C18 C17 119.6(2)
C19 C18 C23 119.0(2)
C20 C19 C18 122.0(2)
C21 C20 C19 118.6(2)
C20 C21 C22 121.8(2)
C17 C22 C26 121.3(2)
C21 C22 C17 119.7(2)
C21 C22 C26 118.9(2)
C18 C23 C24 113.6(2)
C18 C23 C25 108.97(19)
C24 C23 C25 110.3(2)
C22 C26 C27 112.19(19)
C22 C26 C28 111.44(19)
C27 C26 C28 109.95(19)
O1 C29 C30 105.3(2)
C29 C30 C31 105.9(3)
C30 C31 C32 104.4(2)
O1 C32 C31 105.7(2)
O2 C33 C34 106.5(2)
C33 C34 C35 106.8(2)
C34 C35 C36 104.2(2)
O2 C36 C35 105.4(2)
C1 N1 Li1 132.79(18)
C1 N1 P1 130.64(15)
P1 N1 Li1 90.28(14)
C17 N2 Li1 142.77(17)
C17 N2 P1 125.50(15)
P1 N2 Li1 87.03(13)
C29 O1 Li1 123.45(18)
C29 O1 C32 109.36(18)
C32 O1 Li1 127.14(18)
C33 O2 Li1 136.04(19)
C33 O2 C36 107.44(18)
C36 O2 Li1 115.80(18)
C5 P1 Li1 122.59(11)
C11 P1 Li1 133.04(11)
C11 P1 C5 104.35(10)
N1 P1 Li1 51.57(11)
N1 P1 C5 111.08(10)
N1 P1 C11 114.83(10)
N1 P1 N2 105.49(9)
N2 P1 Li1 54.24(11)
N2 P1 C5 112.18(10)
N2 P1 C11 109.06(10)

loop_
_geom_bond_atom_site_label_1
_geom_bond_atom_site_label_2
_geom_bond_distance
Li1 N1 2.009(4)
Li1 N2 2.084(4)
Li1 O1 1.942(4)
Li1 O2 1.970(4)
Li1 P1 2.565(4)
C1 C2 1.528(3)
C1 C3 1.531(3)
C1 C4 1.535(3)
C1 N1 1.478(3)
C5 C6 1.403(3)
C5 C10 1.400(3)
C5 P1 1.832(2)
C6 C7 1.387(3)
C7 C8 1.385(4)
C8 C9 1.382(4)
C9 C10 1.391(3)
C11 C12 1.396(3)
C11 C16 1.406(3)
C11 P1 1.830(2)
C12 C13 1.392(3)
C13 C14 1.387(3)
C14 C15 1.387(3)
C15 C16 1.386(3)
C17 C18 1.427(3)
C17 C22 1.418(3)
C17 N2 1.413(3)
C18 C19 1.391(3)
C18 C23 1.519(3)
C19 C20 1.386(3)
C20 C21 1.382(3)
C21 C22 1.400(3)
C22 C26 1.519(3)
C23 C24 1.531(3)
C23 C25 1.533(3)
C26 C27 1.532(3)
C26 C28 1.538(3)
C29 C30 1.460(4)
C29 O1 1.444(3)
C30 C31 1.466(4)
C31 C32 1.495(4)
C32 O1 1.449(3)
C33 C34 1.493(4)
C33 O2 1.433(3)
C34 C35 1.495(4)
C35 C36 1.500(4)
C36 O2 1.440(3)
N1 P1 1.5848(18)
N2 P1 1.6070(18)
